data_7202699
loop_
_publ_author_name
'Ming-Lin, Guo'
'Hui-Zhen, Li'

_publ_section_title
;
 Selective oxidation of benzyl alcohol to benzaldehyde with hydrogen
 peroxide over tetra-alkylpyridinium octamolybdate catalysts
;
_journal_issue 5
_journal_name_full 'Green Chemistry'
_journal_page_first 421
_journal_paper_doi 10.1039/b700534b
_journal_volume 9
_journal_year 2007
_chemical_formula_moiety 'Mo8 O26, 4(C9 H14 N)'
_chemical_formula_sum 'C36 H56 Mo8 N4 O26'
_chemical_formula_weight 1728.37
_chemical_name_systematic
;
Tetra-(n-butylpyridinium) Octamolybdate
;
_space_group_IT_number 14
_symmetry_cell_setting monoclinic
_symmetry_space_group_name_Hall '-P 2yn'
_symmetry_space_group_name_H-M 'P 1 21/n 1'
_atom_sites_solution_hydrogens geom
_atom_sites_solution_primary direct
_atom_sites_solution_secondary difmap
_audit_creation_method SHELXL-97
_cell_angle_alpha 90.00
_cell_angle_beta 92.341(2)
_cell_angle_gamma 90.00
_cell_formula_units_Z 2
_cell_length_a 11.6255(13)
_cell_length_b 15.2552(17)
_cell_length_c 15.2882(18)
_cell_measurement_reflns_used 6859
_cell_measurement_temperature 294(2)
_cell_measurement_theta_max 26.37
_cell_measurement_theta_min 2.54
_cell_volume 2709.1(5)
_computing_cell_refinement 'SAINT (Bruker 1997)'
_computing_data_collection 'SMART (Bruker 1997)'
_computing_data_reduction SAINT
_computing_molecular_graphics SHELXTL
_computing_publication_material SHELXTL
_computing_structure_refinement SHELXTL
_computing_structure_solution 'SHELXTL (Bruker, 2001)'
_diffrn_ambient_temperature 294(2)
_diffrn_measured_fraction_theta_full 0.996
_diffrn_measured_fraction_theta_max 0.996
_diffrn_measurement_device_type 'Bruker SMART CCD area-detector'
_diffrn_measurement_method '\f and \w'
_diffrn_radiation_monochromator graphite
_diffrn_radiation_source 'fine-focus sealed tube'
_diffrn_radiation_type MoK\a
_diffrn_radiation_wavelength 0.71073
_diffrn_reflns_av_R_equivalents 0.0270
_diffrn_reflns_av_sigmaI/netI 0.0271
_diffrn_reflns_limit_h_max 10
_diffrn_reflns_limit_h_min -14
_diffrn_reflns_limit_k_max 19
_diffrn_reflns_limit_k_min -18
_diffrn_reflns_limit_l_max 12
_diffrn_reflns_limit_l_min -19
_diffrn_reflns_number 15109
_diffrn_reflns_theta_full 26.38
_diffrn_reflns_theta_max 26.38
_diffrn_reflns_theta_min 1.89
_exptl_absorpt_coefficient_mu 1.873
_exptl_absorpt_correction_T_max 0.832
_exptl_absorpt_correction_T_min 0.805
_exptl_absorpt_correction_type multi-scan
_exptl_absorpt_process_details '(SADABS; Sheldrick, 1996)'
_exptl_crystal_colour Colorless
_exptl_crystal_density_diffrn 2.119
_exptl_crystal_density_method 'not measured'
_exptl_crystal_description Block
_exptl_crystal_F_000 1688
_exptl_crystal_size_max 0.14
_exptl_crystal_size_mid 0.10
_exptl_crystal_size_min 0.10
_refine_diff_density_max 0.985
_refine_diff_density_min -0.589
_refine_diff_density_rms 0.127
_refine_ls_extinction_method none
_refine_ls_goodness_of_fit_ref 1.088
_refine_ls_hydrogen_treatment constr
_refine_ls_matrix_type full
_refine_ls_number_parameters 334
_refine_ls_number_reflns 5514
_refine_ls_number_restraints 30
_refine_ls_restrained_S_all 1.099
_refine_ls_R_factor_all 0.0527
_refine_ls_R_factor_gt 0.0446
_refine_ls_shift/su_max 0.002
_refine_ls_shift/su_mean 0.000
_refine_ls_structure_factor_coef Fsqd
_refine_ls_weighting_details 'calc w=1/[\s^2^(Fo^2^)+(0.0768P)^2^+1.7951P] where P=(Fo^2^+2Fc^2^)/3'
_refine_ls_weighting_scheme calc
_refine_ls_wR_factor_gt 0.1247
_refine_ls_wR_factor_ref 0.1319
_reflns_number_gt 4582
_reflns_number_total 5514
_reflns_threshold_expression I>2\s(I)
_cod_data_source_file b700534b.txt
_cod_data_source_block 60905b
_cod_depositor_comments
;
The following automatic conversions were performed:
'_symmetry_cell_setting' value 'Monoclinic' changed to 'monoclinic'
according to '/home/saulius/struct/CIF-dictionaries/cif_core.dic'
dictionary named 'cif_core.dic' version 2.4.1 from
2010-06-29.

'_exptl_absorpt_correction_type' value 'Multi-scan' changed
to 'multi-scan' according to
'/home/saulius/struct/CIF-dictionaries/cif_core.dic' dictionary named
'cif_core.dic' version 2.4.1 from
2010-06-29.

'_refine_ls_hydrogen_treatment' value 'Constr' changed to
'constr' according to '/home/saulius/struct/CIF-dictionaries/cif_core.dic'
dictionary named 'cif_core.dic' version 2.4.1 from 2010-06-29.

Automatic conversion script
Id: cif_fix_enum 1527 2010-12-29 10:47:43Z saulius 
;
_cod_original_sg_symbol_H-M 'P 21/n '
_cod_database_code 7202699

loop_
_symmetry_equiv_pos_as_xyz
'x, y, z'
'-x+1/2, y+1/2, -z+1/2'
'-x, -y, -z'
'x-1/2, -y-1/2, z-1/2'

loop_
_atom_site_label
_atom_site_type_symbol
_atom_site_fract_x
_atom_site_fract_y
_atom_site_fract_z
_atom_site_U_iso_or_equiv
_atom_site_adp_type
_atom_site_occupancy
_atom_site_symmetry_multiplicity
_atom_site_calc_flag
_atom_site_refinement_flags
_atom_site_disorder_assembly
_atom_site_disorder_group
Mo1 Mo 0.97246(4) 0.93665(3) 0.17509(3) 0.05704(15) Uani 1 1 d . . .
Mo2 Mo 1.07058(4) 0.77480(3) 0.06167(3) 0.06011(15) Uani 1 1 d . . .
Mo3 Mo 1.10053(4) 1.07352(3) 0.05116(3) 0.05332(14) Uani 1 1 d . . .
Mo4 Mo 0.80048(4) 1.08526(3) 0.06278(3) 0.05660(15) Uani 1 1 d . . .
O1 O 1.0981(4) 0.9372(3) 0.2361(3) 0.0706(10) Uani 1 1 d . . .
O2 O 0.8672(4) 0.9463(3) 0.2483(3) 0.0698(10) Uani 1 1 d . . .
O3 O 0.9603(3) 0.8172(2) 0.1415(2) 0.0594(8) Uani 1 1 d . . .
O4 O 1.0354(4) 0.6678(3) 0.0503(3) 0.0768(11) Uani 1 1 d . . .
O5 O 1.1904(4) 0.7773(3) 0.1295(3) 0.0741(11) Uani 1 1 d . . .
O6 O 1.0651(3) 0.9358(2) 0.0415(3) 0.0562(8) Uani 1 1 d . . .
O7 O 1.2174(3) 1.0682(3) 0.1201(3) 0.0675(10) Uani 1 1 d . . .
O8 O 1.1650(3) 1.0434(2) -0.0607(2) 0.0565(8) Uani 1 1 d . . .
O9 O 1.0818(3) 1.1851(2) 0.0292(3) 0.0598(8) Uani 1 1 d . . .
O10 O 0.9797(3) 1.0612(2) 0.1348(2) 0.0552(8) Uani 1 1 d . . .
O11 O 0.7481(3) 1.0937(3) 0.1649(3) 0.0651(9) Uani 1 1 d . . .
O12 O 0.6813(3) 1.0823(3) -0.0062(3) 0.0694(10) Uani 1 1 d . . .
O13 O 0.8556(3) 1.1999(2) 0.0462(3) 0.0608(8) Uani 1 1 d . . .
C1 C 0.0246(6) 0.2611(4) 0.4026(4) 0.0733(15) Uani 1 1 d . . .
H1 H 0.0976 0.2774 0.4239 0.088 Uiso 1 1 calc R . .
C2 C -0.0683(6) 0.3131(4) 0.4181(4) 0.0793(17) Uani 1 1 d . . .
H2 H -0.0588 0.3644 0.4504 0.095 Uiso 1 1 calc R . .
C3 C -0.1756(7) 0.2892(5) 0.3859(5) 0.089(2) Uani 1 1 d . . .
H3 H -0.2391 0.3243 0.3959 0.107 Uiso 1 1 calc R . .
C4 C -0.1883(6) 0.2133(5) 0.3390(6) 0.089(2) Uani 1 1 d . . .
H4 H -0.2605 0.1962 0.3169 0.106 Uiso 1 1 calc R . .
C5 C -0.0934(6) 0.1624(4) 0.3249(5) 0.0779(17) Uani 1 1 d . . .
H5 H -0.1014 0.1106 0.2931 0.093 Uiso 1 1 calc R . .
N1 N 0.0107(4) 0.1870(3) 0.3567(4) 0.0701(11) Uani 1 1 d U . .
C7 C 0.1112(6) 0.1280(5) 0.3473(5) 0.0798(14) Uani 1 1 d U . .
H7A H 0.1804 0.1630 0.3430 0.096 Uiso 1 1 calc R . .
H7B H 0.1008 0.0945 0.2936 0.096 Uiso 1 1 calc R . .
C8 C 0.1258(7) 0.0666(5) 0.4228(6) 0.0984(17) Uani 1 1 d U . .
H8A H 0.0607 0.0268 0.4225 0.118 Uiso 1 1 calc R . .
H8B H 0.1257 0.1000 0.4768 0.118 Uiso 1 1 calc R . .
C9 C 0.2357(8) 0.0135(6) 0.4214(6) 0.108(2) Uani 1 1 d U . .
H9A H 0.2364 -0.0198 0.3674 0.129 Uiso 1 1 calc R . .
H9B H 0.3012 0.0530 0.4226 0.129 Uiso 1 1 calc R . .
C10 C 0.2470(11) -0.0483(8) 0.4980(9) 0.146(3) Uani 1 1 d U . .
H10A H 0.2310 -0.0174 0.5508 0.219 Uiso 1 1 calc R . .
H10B H 0.3239 -0.0712 0.5023 0.219 Uiso 1 1 calc R . .
H10C H 0.1933 -0.0957 0.4897 0.219 Uiso 1 1 calc R . .
C11 C 1.0797(6) 0.5460(5) 0.7616(5) 0.0798(17) Uani 1 1 d . . .
H11 H 1.1458 0.5127 0.7547 0.096 Uiso 1 1 calc R . .
C12 C 1.0840(7) 0.6180(5) 0.8142(5) 0.094(2) Uani 1 1 d . . .
H12 H 1.1525 0.6341 0.8434 0.113 Uiso 1 1 calc R . .
C13 C 0.9848(7) 0.6670(5) 0.8235(5) 0.091(2) Uani 1 1 d . . .
H13 H 0.9858 0.7161 0.8596 0.109 Uiso 1 1 calc R . .
C14 C 0.8854(6) 0.6426(5) 0.7792(5) 0.0801(17) Uani 1 1 d . . .
H14 H 0.8187 0.6753 0.7849 0.096 Uiso 1 1 calc R . .
C15 C 0.8842(5) 0.5698(4) 0.7264(5) 0.0725(16) Uani 1 1 d . . .
H15 H 0.8170 0.5534 0.6956 0.087 Uiso 1 1 calc R . .
N2 N 0.9806(4) 0.5225(3) 0.7196(3) 0.0642(11) Uani 1 1 d . . .
C17 C 0.9771(5) 0.4416(4) 0.6657(4) 0.0642(13) Uani 1 1 d . . .
H17A H 1.0520 0.4316 0.6418 0.077 Uiso 1 1 calc R . .
H17B H 0.9213 0.4485 0.6173 0.077 Uiso 1 1 calc R . .
C18 C 0.9443(6) 0.3634(4) 0.7211(4) 0.0725(15) Uani 1 1 d . . .
H18A H 0.8735 0.3767 0.7499 0.087 Uiso 1 1 calc R . .
H18B H 1.0040 0.3540 0.7663 0.087 Uiso 1 1 calc R . .
C19 C 0.9274(6) 0.2785(4) 0.6679(5) 0.0778(16) Uani 1 1 d . . .
H19A H 0.8922 0.2347 0.7042 0.093 Uiso 1 1 calc R . .
H19B H 0.8750 0.2900 0.6182 0.093 Uiso 1 1 calc R . .
C20 C 1.0381(7) 0.2425(5) 0.6353(5) 0.089(2) Uani 1 1 d . . .
H20A H 1.0710 0.2840 0.5964 0.134 Uiso 1 1 calc R . .
H20B H 1.0229 0.1885 0.6047 0.134 Uiso 1 1 calc R . .
H20C H 1.0909 0.2319 0.6841 0.134 Uiso 1 1 calc R . .

loop_
_atom_site_aniso_label
_atom_site_aniso_U_11
_atom_site_aniso_U_22
_atom_site_aniso_U_33
_atom_site_aniso_U_23
_atom_site_aniso_U_13
_atom_site_aniso_U_12
Mo1 0.0572(3) 0.0571(3) 0.0567(3) 0.00158(19) 0.0011(2) 0.00072(18)
Mo2 0.0600(3) 0.0567(3) 0.0635(3) 0.0022(2) 0.0012(2) 0.00410(19)
Mo3 0.0483(2) 0.0542(3) 0.0572(3) -0.00099(18) -0.00052(18) -0.00164(16)
Mo4 0.0494(2) 0.0581(3) 0.0624(3) -0.00027(19) 0.00285(19) 0.00317(17)
O1 0.071(2) 0.067(2) 0.073(3) -0.0008(19) -0.005(2) -0.0017(18)
O2 0.073(2) 0.072(2) 0.065(2) 0.0065(19) 0.0110(19) 0.0060(19)
O3 0.060(2) 0.056(2) 0.063(2) 0.0034(16) 0.0047(16) -0.0023(15)
O4 0.085(3) 0.060(2) 0.085(3) 0.002(2) 0.006(2) 0.000(2)
O5 0.066(2) 0.082(3) 0.074(3) 0.006(2) -0.002(2) 0.0125(19)
O6 0.0494(18) 0.057(2) 0.062(2) 0.0002(15) -0.0008(15) -0.0010(14)
O7 0.054(2) 0.071(2) 0.077(3) -0.0013(19) -0.0044(19) -0.0033(17)
O8 0.0527(18) 0.0548(19) 0.062(2) -0.0007(16) 0.0010(15) -0.0032(15)
O9 0.058(2) 0.056(2) 0.066(2) -0.0017(17) 0.0022(16) -0.0024(15)
O10 0.0522(19) 0.0582(19) 0.055(2) -0.0013(15) 0.0052(15) 0.0001(14)
O11 0.055(2) 0.069(2) 0.071(2) -0.0018(19) 0.0051(17) 0.0022(17)
O12 0.054(2) 0.070(2) 0.083(3) -0.004(2) -0.0043(19) 0.0052(17)
O13 0.059(2) 0.057(2) 0.067(2) -0.0036(17) 0.0065(17) 0.0028(16)
C1 0.078(4) 0.066(3) 0.075(4) -0.002(3) 0.001(3) -0.004(3)
C2 0.100(5) 0.068(4) 0.070(4) -0.010(3) 0.002(3) 0.009(3)
C3 0.087(5) 0.097(5) 0.084(5) -0.004(4) 0.003(4) 0.024(4)
C4 0.073(4) 0.089(5) 0.103(5) -0.009(4) -0.007(4) 0.010(3)
C5 0.075(4) 0.072(4) 0.086(4) -0.017(3) -0.003(3) -0.007(3)
N1 0.065(3) 0.067(3) 0.079(3) -0.007(2) 0.004(2) -0.001(2)
C7 0.073(3) 0.079(3) 0.087(3) -0.013(3) 0.006(3) 0.006(2)
C8 0.095(4) 0.096(3) 0.104(4) -0.004(3) 0.005(3) 0.019(3)
C9 0.105(4) 0.104(4) 0.115(4) -0.001(4) -0.003(4) 0.020(3)
C10 0.147(5) 0.146(5) 0.145(5) 0.011(4) 0.002(4) 0.017(4)
C11 0.069(4) 0.082(4) 0.088(4) -0.011(4) -0.008(3) 0.005(3)
C12 0.088(5) 0.097(5) 0.095(5) -0.020(4) -0.023(4) -0.005(4)
C13 0.111(6) 0.083(5) 0.078(4) -0.024(4) 0.001(4) 0.003(4)
C14 0.076(4) 0.080(4) 0.085(4) -0.009(3) 0.008(3) 0.009(3)
C15 0.063(3) 0.074(4) 0.081(4) 0.001(3) 0.001(3) 0.006(3)
N2 0.060(3) 0.069(3) 0.063(3) -0.001(2) 0.000(2) 0.000(2)
C17 0.063(3) 0.068(3) 0.063(3) -0.005(3) 0.004(3) -0.002(2)
C18 0.070(3) 0.072(4) 0.076(4) 0.005(3) 0.005(3) 0.002(3)
C19 0.078(4) 0.070(4) 0.085(4) 0.007(3) 0.000(3) -0.001(3)
C20 0.101(5) 0.078(4) 0.088(5) 0.004(4) 0.003(4) 0.004(4)

loop_
_atom_type_symbol
_atom_type_description
_atom_type_scat_dispersion_real
_atom_type_scat_dispersion_imag
_atom_type_scat_source
C C 0.0033 0.0016 'International Tables Vol C Tables 4.2.6.8 and 6.1.1.4'
H H 0.0000 0.0000 'International Tables Vol C Tables 4.2.6.8 and 6.1.1.4'
N N 0.0061 0.0033 'International Tables Vol C Tables 4.2.6.8 and 6.1.1.4'
O O 0.0106 0.0060 'International Tables Vol C Tables 4.2.6.8 and 6.1.1.4'
Mo Mo -1.6832 0.6857 'International Tables Vol C Tables 4.2.6.8 and 6.1.1.4'

loop_
_geom_angle_atom_site_label_1
_geom_angle_atom_site_label_2
_geom_angle_atom_site_label_3
_geom_angle
_geom_angle_site_symmetry_1
_geom_angle_site_symmetry_3
_geom_angle_publ_flag
O2 Mo1 O1 105.3(2) . . ?
O2 Mo1 O3 102.38(18) . . ?
O1 Mo1 O3 101.89(18) . . ?
O2 Mo1 O10 99.26(17) . . ?
O1 Mo1 O10 96.79(17) . . ?
O3 Mo1 O10 146.37(16) . . ?
O2 Mo1 O8 89.60(17) . 3_775 ?
O1 Mo1 O8 162.59(18) . 3_775 ?
O3 Mo1 O8 83.18(14) . 3_775 ?
O10 Mo1 O8 71.49(14) . 3_775 ?
O2 Mo1 O6 160.48(17) . . ?
O1 Mo1 O6 93.59(18) . . ?
O3 Mo1 O6 77.92(14) . . ?
O10 Mo1 O6 73.19(14) . . ?
O8 Mo1 O6 70.99(13) 3_775 . ?
O4 Mo2 O5 105.8(2) . . ?
O4 Mo2 O3 103.05(19) . . ?
O5 Mo2 O3 98.98(19) . . ?
O4 Mo2 O13 102.7(2) . 3_775 ?
O5 Mo2 O13 97.75(19) . 3_775 ?
O3 Mo2 O13 143.95(16) . 3_775 ?
O4 Mo2 O9 91.04(18) . 3_775 ?
O5 Mo2 O9 163.13(18) . 3_775 ?
O3 Mo2 O9 76.99(15) . 3_775 ?
O13 Mo2 O9 77.77(15) 3_775 3_775 ?
O4 Mo2 O6 160.15(18) . . ?
O5 Mo2 O6 93.99(17) . . ?
O3 Mo2 O6 74.33(14) . . ?
O13 Mo2 O6 72.85(14) 3_775 . ?
O9 Mo2 O6 69.15(13) 3_775 . ?
O7 Mo3 O9 104.95(18) . . ?
O7 Mo3 O10 99.78(19) . . ?
O9 Mo3 O10 97.64(16) . . ?
O7 Mo3 O8 101.98(19) . . ?
O9 Mo3 O8 96.29(17) . . ?
O10 Mo3 O8 150.09(15) . . ?
O7 Mo3 O6 98.23(17) . . ?
O9 Mo3 O6 156.80(16) . . ?
O10 Mo3 O6 78.98(14) . . ?
O8 Mo3 O6 77.81(15) . . ?
O7 Mo3 O6 173.60(16) . 3_775 ?
O9 Mo3 O6 81.38(15) . 3_775 ?
O10 Mo3 O6 78.14(15) . 3_775 ?
O8 Mo3 O6 77.97(14) . 3_775 ?
O6 Mo3 O6 75.46(15) . 3_775 ?
O11 Mo4 O12 104.8(2) . . ?
O11 Mo4 O13 100.94(17) . . ?
O12 Mo4 O13 102.32(18) . . ?
O11 Mo4 O8 99.64(17) . 3_775 ?
O12 Mo4 O8 97.05(17) . 3_775 ?
O13 Mo4 O8 146.93(15) . 3_775 ?
O11 Mo4 O6 157.54(16) . 3_775 ?
O12 Mo4 O6 97.23(18) . 3_775 ?
O13 Mo4 O6 77.98(14) . 3_775 ?
O8 Mo4 O6 73.15(14) 3_775 3_775 ?
O11 Mo4 O10 85.73(16) . . ?
O12 Mo4 O10 165.70(17) . . ?
O13 Mo4 O10 84.71(14) . . ?
O8 Mo4 O10 71.31(13) 3_775 . ?
O6 Mo4 O10 71.82(13) 3_775 . ?
Mo1 O3 Mo2 116.88(18) . . ?
Mo3 O6 Mo4 92.89(13) . 3_775 ?
Mo3 O6 Mo1 91.63(13) . . ?
Mo4 O6 Mo1 162.31(18) 3_775 . ?
Mo3 O6 Mo3 104.54(15) . 3_775 ?
Mo4 O6 Mo3 97.86(14) 3_775 3_775 ?
Mo1 O6 Mo3 97.54(13) . 3_775 ?
Mo3 O6 Mo2 163.60(18) . . ?
Mo4 O6 Mo2 86.16(12) 3_775 . ?
Mo1 O6 Mo2 84.71(12) . . ?
Mo3 O6 Mo2 91.80(12) 3_775 . ?
Mo3 O8 Mo4 109.19(17) . 3_775 ?
Mo3 O8 Mo1 110.47(16) . 3_775 ?
Mo4 O8 Mo1 104.25(15) 3_775 3_775 ?
Mo3 O9 Mo2 117.68(18) . 3_775 ?
Mo3 O10 Mo1 109.55(16) . . ?
Mo3 O10 Mo4 109.13(16) . . ?
Mo1 O10 Mo4 104.21(15) . . ?
Mo4 O13 Mo2 117.83(19) . 3_775 ?
N1 C1 C2 120.1(6) . . ?
N1 C1 H1 119.9 . . ?
C2 C1 H1 119.9 . . ?
C1 C2 C3 119.8(6) . . ?
C1 C2 H2 120.1 . . ?
C3 C2 H2 120.1 . . ?
C4 C3 C2 119.3(7) . . ?
C4 C3 H3 120.3 . . ?
C2 C3 H3 120.3 . . ?
C3 C4 C5 119.4(7) . . ?
C3 C4 H4 120.3 . . ?
C5 C4 H4 120.3 . . ?
N1 C5 C4 120.3(6) . . ?
N1 C5 H5 119.9 . . ?
C4 C5 H5 119.9 . . ?
C1 N1 C5 121.1(6) . . ?
C1 N1 C7 119.0(5) . . ?
C5 N1 C7 119.8(5) . . ?
N1 C7 C8 111.7(6) . . ?
N1 C7 H7A 109.3 . . ?
C8 C7 H7A 109.3 . . ?
N1 C7 H7B 109.3 . . ?
C8 C7 H7B 109.3 . . ?
H7A C7 H7B 107.9 . . ?
C7 C8 C9 113.2(7) . . ?
C7 C8 H8A 108.9 . . ?
C9 C8 H8A 108.9 . . ?
C7 C8 H8B 108.9 . . ?
C9 C8 H8B 108.9 . . ?
H8A C8 H8B 107.7 . . ?
C10 C9 C8 111.8(9) . . ?
C10 C9 H9A 109.3 . . ?
C8 C9 H9A 109.3 . . ?
C10 C9 H9B 109.3 . . ?
C8 C9 H9B 109.3 . . ?
H9A C9 H9B 107.9 . . ?
C9 C10 H10A 109.5 . . ?
C9 C10 H10B 109.5 . . ?
H10A C10 H10B 109.5 . . ?
C9 C10 H10C 109.5 . . ?
H10A C10 H10C 109.5 . . ?
H10B C10 H10C 109.5 . . ?
N2 C11 C12 120.5(6) . . ?
N2 C11 H11 119.7 . . ?
C12 C11 H11 119.7 . . ?
C11 C12 C13 119.0(7) . . ?
C11 C12 H12 120.5 . . ?
C13 C12 H12 120.5 . . ?
C14 C13 C12 119.5(7) . . ?
C14 C13 H13 120.3 . . ?
C12 C13 H13 120.3 . . ?
C13 C14 C15 120.0(6) . . ?
C13 C14 H14 120.0 . . ?
C15 C14 H14 120.0 . . ?
N2 C15 C14 119.5(6) . . ?
N2 C15 H15 120.2 . . ?
C14 C15 H15 120.2 . . ?
C15 N2 C11 121.5(6) . . ?
C15 N2 C17 119.1(5) . . ?
C11 N2 C17 119.4(5) . . ?
N2 C17 C18 110.2(5) . . ?
N2 C17 H17A 109.6 . . ?
C18 C17 H17A 109.6 . . ?
N2 C17 H17B 109.6 . . ?
C18 C17 H17B 109.6 . . ?
H17A C17 H17B 108.1 . . ?
C17 C18 C19 113.3(6) . . ?
C17 C18 H18A 108.9 . . ?
C19 C18 H18A 108.9 . . ?
C17 C18 H18B 108.9 . . ?
C19 C18 H18B 108.9 . . ?
H18A C18 H18B 107.7 . . ?
C20 C19 C18 113.0(6) . . ?
C20 C19 H19A 109.0 . . ?
C18 C19 H19A 109.0 . . ?
C20 C19 H19B 109.0 . . ?
C18 C19 H19B 109.0 . . ?
H19A C19 H19B 107.8 . . ?
C19 C20 H20A 109.5 . . ?
C19 C20 H20B 109.5 . . ?
H20A C20 H20B 109.5 . . ?
C19 C20 H20C 109.5 . . ?
H20A C20 H20C 109.5 . . ?
H20B C20 H20C 109.5 . . ?

loop_
_geom_bond_atom_site_label_1
_geom_bond_atom_site_label_2
_geom_bond_distance
_geom_bond_site_symmetry_2
_geom_bond_publ_flag
Mo1 O2 1.698(4) . yes
Mo1 O1 1.700(4) . yes
Mo1 O3 1.897(4) . yes
Mo1 O10 2.000(4) . yes
Mo1 O8 2.340(4) 3_775 yes
Mo1 O6 2.347(4) . yes
Mo2 O4 1.691(4) . yes
Mo2 O5 1.702(4) . yes
Mo2 O3 1.918(4) . yes
Mo2 O13 1.929(4) 3_775 yes
Mo2 O9 2.289(4) 3_775 yes
Mo2 O6 2.476(3) . yes
Mo3 O7 1.687(4) . yes
Mo3 O9 1.747(4) . yes
Mo3 O10 1.947(4) . yes
Mo3 O8 1.950(4) . yes
Mo3 O6 2.145(3) . yes
Mo3 O6 2.348(4) 3_775 yes
Mo4 O11 1.703(4) . yes
Mo4 O12 1.707(4) . yes
Mo4 O13 1.883(4) . yes
Mo4 O8 2.005(4) 3_775 yes
Mo4 O6 2.300(4) 3_775 yes?
Mo4 O10 2.345(4) . yes
C1 N1 1.336(8) . ?
C1 C2 1.369(9) . ?
C1 H1 0.9300 . ?
C2 C3 1.371(10) . ?
C2 H2 0.9300 . ?
C3 C4 1.367(10) . ?
C3 H3 0.9300 . ?
C4 C5 1.373(9) . ?
C4 H4 0.9300 . ?
C5 N1 1.340(8) . ?
C5 H5 0.9300 . ?
N1 C7 1.487(8) . ?
C7 C8 1.492(11) . ?
C7 H7A 0.9700 . ?
C7 H7B 0.9700 . ?
C8 C9 1.513(11) . ?
C8 H8A 0.9700 . ?
C8 H8B 0.9700 . ?
C9 C10 1.505(14) . ?
C9 H9A 0.9700 . ?
C9 H9B 0.9700 . ?
C10 H10A 0.9600 . ?
C10 H10B 0.9600 . ?
C10 H10C 0.9600 . ?
C11 N2 1.345(8) . ?
C11 C12 1.361(10) . ?
C11 H11 0.9300 . ?
C12 C13 1.387(11) . ?
C12 H12 0.9300 . ?
C13 C14 1.366(10) . ?
C13 H13 0.9300 . ?
C14 C15 1.373(9) . ?
C14 H14 0.9300 . ?
C15 N2 1.340(7) . ?
C15 H15 0.9300 . ?
N2 C17 1.483(7) . ?
C17 C18 1.521(8) . ?
C17 H17A 0.9700 . ?
C17 H17B 0.9700 . ?
C18 C19 1.537(9) . ?
C18 H18A 0.9700 . ?
C18 H18B 0.9700 . ?
C19 C20 1.502(10) . ?
C19 H19A 0.9700 . ?
C19 H19B 0.9700 . ?
C20 H20A 0.9600 . ?
C20 H20B 0.9600 . ?
C20 H20C 0.9600 . ?

loop_
_geom_torsion_atom_site_label_1
_geom_torsion_atom_site_label_2
_geom_torsion_atom_site_label_3
_geom_torsion_atom_site_label_4
_geom_torsion
_geom_torsion_site_symmetry_1
_geom_torsion_site_symmetry_2
_geom_torsion_site_symmetry_3
_geom_torsion_site_symmetry_4
_geom_torsion_publ_flag
O2 Mo1 O3 Mo2 -177.0(2) . . . . ?
O1 Mo1 O3 Mo2 -68.2(3) . . . . ?
O10 Mo1 O3 Mo2 54.1(4) . . . . ?
O8 Mo1 O3 Mo2 94.9(2) 3_775 . . . ?
O6 Mo1 O3 Mo2 22.96(19) . . . . ?
O4 Mo2 O3 Mo1 178.3(2) . . . . ?
O5 Mo2 O3 Mo1 69.6(2) . . . . ?
O13 Mo2 O3 Mo1 -47.1(4) 3_775 . . . ?
O9 Mo2 O3 Mo1 -93.7(2) 3_775 . . . ?
O6 Mo2 O3 Mo1 -22.06(18) . . . . ?
O7 Mo3 O6 Mo4 -82.22(18) . . . 3_775 ?
O9 Mo3 O6 Mo4 95.7(4) . . . 3_775 ?
O10 Mo3 O6 Mo4 179.34(15) . . . 3_775 ?
O8 Mo3 O6 Mo4 18.34(14) . . . 3_775 ?
O6 Mo3 O6 Mo4 98.89(17) 3_775 . . 3_775 ?
O7 Mo3 O6 Mo1 80.67(19) . . . . ?
O9 Mo3 O6 Mo1 -101.4(4) . . . . ?
O10 Mo3 O6 Mo1 -17.76(14) . . . . ?
O8 Mo3 O6 Mo1 -178.76(14) . . . . ?
O6 Mo3 O6 Mo1 -98.22(15) 3_775 . . . ?
O7 Mo3 O6 Mo3 178.89(19) . . . 3_775 ?
O9 Mo3 O6 Mo3 -3.2(5) . . . 3_775 ?
O10 Mo3 O6 Mo3 80.46(16) . . . 3_775 ?
O8 Mo3 O6 Mo3 -80.54(16) . . . 3_775 ?
O6 Mo3 O6 Mo3 0.0 3_775 . . 3_775 ?
O7 Mo3 O6 Mo2 4.0(7) . . . . ?
O9 Mo3 O6 Mo2 -178.1(5) . . . . ?
O10 Mo3 O6 Mo2 -94.5(7) . . . . ?
O8 Mo3 O6 Mo2 104.5(7) . . . . ?
O6 Mo3 O6 Mo2 -174.9(8) 3_775 . . . ?
O2 Mo1 O6 Mo3 87.3(5) . . . . ?
O1 Mo1 O6 Mo3 -78.29(17) . . . . ?
O3 Mo1 O6 Mo3 -179.69(16) . . . . ?
O10 Mo1 O6 Mo3 17.73(14) . . . . ?
O8 Mo1 O6 Mo3 93.45(14) 3_775 . . . ?
O2 Mo1 O6 Mo4 -167.9(5) . . . 3_775 ?
O1 Mo1 O6 Mo4 26.5(6) . . . 3_775 ?
O3 Mo1 O6 Mo4 -74.9(6) . . . 3_775 ?
O10 Mo1 O6 Mo4 122.5(6) . . . 3_775 ?
O8 Mo1 O6 Mo4 -161.8(6) 3_775 . . 3_775 ?
O2 Mo1 O6 Mo3 -17.6(5) . . . 3_775 ?
O1 Mo1 O6 Mo3 176.81(16) . . . 3_775 ?
O3 Mo1 O6 Mo3 75.41(14) . . . 3_775 ?
O10 Mo1 O6 Mo3 -87.17(14) . . . 3_775 ?
O8 Mo1 O6 Mo3 -11.45(12) 3_775 . . 3_775 ?
O2 Mo1 O6 Mo2 -108.7(5) . . . . ?
O1 Mo1 O6 Mo2 85.69(16) . . . . ?
O3 Mo1 O6 Mo2 -15.71(13) . . . . ?
O10 Mo1 O6 Mo2 -178.29(14) . . . . ?
O8 Mo1 O6 Mo2 -102.57(13) 3_775 . . . ?
O4 Mo2 O6 Mo3 178.5(6) . . . . ?
O5 Mo2 O6 Mo3 -4.8(7) . . . . ?
O3 Mo2 O6 Mo3 93.4(7) . . . . ?
O13 Mo2 O6 Mo3 -101.7(7) 3_775 . . . ?
O9 Mo2 O6 Mo3 175.2(7) 3_775 . . . ?
O4 Mo2 O6 Mo4 -94.3(5) . . . 3_775 ?
O5 Mo2 O6 Mo4 82.39(18) . . . 3_775 ?
O3 Mo2 O6 Mo4 -179.39(16) . . . 3_775 ?
O13 Mo2 O6 Mo4 -14.50(14) 3_775 . . 3_775 ?
O9 Mo2 O6 Mo4 -97.63(15) 3_775 . . 3_775 ?
O4 Mo2 O6 Mo1 100.8(5) . . . . ?
O5 Mo2 O6 Mo1 -82.44(18) . . . . ?
O3 Mo2 O6 Mo1 15.77(13) . . . . ?
O13 Mo2 O6 Mo1 -179.33(15) 3_775 . . . ?
O9 Mo2 O6 Mo1 97.54(13) 3_775 . . . ?
O4 Mo2 O6 Mo3 3.4(6) . . . 3_775 ?
O5 Mo2 O6 Mo3 -179.85(18) . . . 3_775 ?
O3 Mo2 O6 Mo3 -81.64(15) . . . 3_775 ?
O13 Mo2 O6 Mo3 83.26(15) 3_775 . . 3_775 ?
O9 Mo2 O6 Mo3 0.13(12) 3_775 . . 3_775 ?
O7 Mo3 O8 Mo4 73.5(2) . . . 3_775 ?
O9 Mo3 O8 Mo4 -179.70(17) . . . 3_775 ?
O10 Mo3 O8 Mo4 -62.3(4) . . . 3_775 ?
O6 Mo3 O8 Mo4 -22.45(17) . . . 3_775 ?
O6 Mo3 O8 Mo4 -99.94(17) 3_775 . . 3_775 ?
O7 Mo3 O8 Mo1 -172.39(17) . . . 3_775 ?
O9 Mo3 O8 Mo1 -65.61(18) . . . 3_775 ?
O10 Mo3 O8 Mo1 51.8(4) . . . 3_775 ?
O6 Mo3 O8 Mo1 91.64(16) . . . 3_775 ?
O6 Mo3 O8 Mo1 14.15(14) 3_775 . . 3_775 ?
O7 Mo3 O9 Mo2 -179.2(2) . . . 3_775 ?
O10 Mo3 O9 Mo2 -76.9(2) . . . 3_775 ?
O8 Mo3 O9 Mo2 76.6(2) . . . 3_775 ?
O6 Mo3 O9 Mo2 2.9(5) . . . 3_775 ?
O6 Mo3 O9 Mo2 -0.19(18) 3_775 . . 3_775 ?
O7 Mo3 O10 Mo1 -74.3(2) . . . . ?
O9 Mo3 O10 Mo1 179.05(17) . . . . ?
O8 Mo3 O10 Mo1 62.0(4) . . . . ?
O6 Mo3 O10 Mo1 22.32(18) . . . . ?
O6 Mo3 O10 Mo1 99.58(17) 3_775 . . . ?
O7 Mo3 O10 Mo4 172.23(18) . . . . ?
O9 Mo3 O10 Mo4 65.54(18) . . . . ?
O8 Mo3 O10 Mo4 -51.5(4) . . . . ?
O6 Mo3 O10 Mo4 -91.20(16) . . . . ?
O6 Mo3 O10 Mo4 -13.93(14) 3_775 . . . ?
O2 Mo1 O10 Mo3 177.65(19) . . . . ?
O1 Mo1 O10 Mo3 70.9(2) . . . . ?
O3 Mo1 O10 Mo3 -52.7(3) . . . . ?
O8 Mo1 O10 Mo3 -95.91(19) 3_775 . . . ?
O6 Mo1 O10 Mo3 -20.85(16) . . . . ?
O2 Mo1 O10 Mo4 -65.7(2) . . . . ?
O1 Mo1 O10 Mo4 -172.47(19) . . . . ?
O3 Mo1 O10 Mo4 63.9(3) . . . . ?
O8 Mo1 O10 Mo4 20.75(13) 3_775 . . . ?
O6 Mo1 O10 Mo4 95.82(15) . . . . ?
O11 Mo4 O10 Mo3 -165.8(2) . . . . ?
O12 Mo4 O10 Mo3 55.9(8) . . . . ?
O13 Mo4 O10 Mo3 -64.40(18) . . . . ?
O8 Mo4 O10 Mo3 92.49(18) 3_775 . . . ?
O6 Mo4 O10 Mo3 14.67(14) 3_775 . . . ?
O11 Mo4 O10 Mo1 77.23(19) . . . . ?
O12 Mo4 O10 Mo1 -61.1(7) . . . . ?
O13 Mo4 O10 Mo1 178.65(18) . . . . ?
O8 Mo4 O10 Mo1 -24.46(15) 3_775 . . . ?
O6 Mo4 O10 Mo1 -102.28(16) 3_775 . . . ?
O11 Mo4 O13 Mo2 178.4(2) . . . 3_775 ?
O12 Mo4 O13 Mo2 -73.6(2) . . . 3_775 ?
O8 Mo4 O13 Mo2 50.8(4) 3_775 . . 3_775 ?
O6 Mo4 O13 Mo2 21.27(19) 3_775 . . 3_775 ?
O10 Mo4 O13 Mo2 93.8(2) . . . 3_775 ?
N1 C1 C2 C3 -0.5(11) . . . . ?
C1 C2 C3 C4 0.4(11) . . . . ?
C2 C3 C4 C5 -0.1(12) . . . . ?
C3 C4 C5 N1 -0.1(12) . . . . ?
C2 C1 N1 C5 0.3(10) . . . . ?
C2 C1 N1 C7 -174.8(6) . . . . ?
C4 C5 N1 C1 -0.1(11) . . . . ?
C4 C5 N1 C7 175.0(7) . . . . ?
C1 N1 C7 C8 85.6(8) . . . . ?
C5 N1 C7 C8 -89.6(8) . . . . ?
N1 C7 C8 C9 -172.6(7) . . . . ?
C7 C8 C9 C10 -179.4(9) . . . . ?
N2 C11 C12 C13 -0.2(13) . . . . ?
C11 C12 C13 C14 -0.7(13) . . . . ?
C12 C13 C14 C15 0.4(12) . . . . ?
C13 C14 C15 N2 0.8(11) . . . . ?
C14 C15 N2 C11 -1.8(10) . . . . ?
C14 C15 N2 C17 177.1(6) . . . . ?
C12 C11 N2 C15 1.5(11) . . . . ?
C12 C11 N2 C17 -177.4(7) . . . . ?
C15 N2 C17 C18 -88.7(7) . . . . ?
C11 N2 C17 C18 90.2(7) . . . . ?
N2 C17 C18 C19 174.5(5) . . . . ?
C17 C18 C19 C20 70.0(7) . . . . ?
